data_7202901
loop_
_publ_author_name
'Giraud, Marion'
'L\'eaustic, Anne'
'Guillot, R\'egis'
'Yu, Pei'
'Lacroix, Pascal G.'
'Nakatani, Keitaro'
'Pansu, Robert'
'Maurel, Fran\,cois'

_publ_section_title
;
 Dithiazolylethene-based molecular switches for nonlinear optical
 properties and fluorescence: synthesis, crystal structure and ligating
 properties
;
_journal_issue 41
_journal_name_full 'Journal of Materials Chemistry'
_journal_page_first 4414
_journal_paper_doi 10.1039/b704806h
_journal_volume 17
_journal_year 2007
_chemical_formula_moiety 'C35 H18 F18 Mn N4 O7 S2'
_chemical_formula_sum 'C35 H18 F18 Mn N4 O7 S2'
_chemical_formula_weight 1067.58
_chemical_name_common
;
Mn (1-(5-ethoxy-2-(4-nitrophenyl)thiazoyl)-2-(4-methyl-2-(2-
pyridyl)thiazoyl) perfluorocyclopentene) (hfac)2
;
_chemical_name_systematic
;
Mn [1-[5-ethoxy-2-(4-nitrophenyl)thiazoyl]-2-[4-methyl-2-(2-pyridyl)thiazoyl]
perfluorocyclopentene] (hfac)2
;
_space_group_IT_number 2
_symmetry_cell_setting triclinic
_symmetry_Int_Tables_number 2
_symmetry_space_group_name_Hall '-P 1'
_symmetry_space_group_name_H-M 'P -1'
_atom_sites_solution_hydrogens geom
_atom_sites_solution_primary direct
_atom_sites_solution_secondary difmap
_audit_creation_method SHELXL-97
_cell_angle_alpha 83.695(2)
_cell_angle_beta 87.711(2)
_cell_angle_gamma 73.878(2)
_cell_formula_units_Z 2
_cell_length_a 8.9560(6)
_cell_length_b 12.0233(9)
_cell_length_c 19.2448(14)
_cell_measurement_reflns_used 3674
_cell_measurement_temperature 100(1)
_cell_measurement_theta_max 30.37
_cell_measurement_theta_min 2.59
_cell_volume 1978.7(2)
_computing_cell_refinement 'Bruker SMART'
_computing_data_collection 'Bruker SMART'
_computing_data_reduction 'Bruker SAINT'
_computing_molecular_graphics 'Bruker SHELXTL'
_computing_publication_material 'Bruker SHELXTL'
_computing_structure_refinement 'Bruker SHELXTL'
_computing_structure_solution 'Bruker SHELXTL'
_diffrn_ambient_temperature 100(1)
_diffrn_measured_fraction_theta_full 0.991
_diffrn_measured_fraction_theta_max 0.693
_diffrn_measurement_device_type 'CCD area detector'
_diffrn_measurement_method 'phi and omega scans'
_diffrn_radiation_monochromator graphite
_diffrn_radiation_probe x-ray
_diffrn_radiation_type MoK\a
_diffrn_radiation_wavelength 0.71073
_diffrn_reflns_av_R_equivalents 0.0240
_diffrn_reflns_av_sigmaI/netI 0.0691
_diffrn_reflns_limit_h_max 13
_diffrn_reflns_limit_h_min -13
_diffrn_reflns_limit_k_max 18
_diffrn_reflns_limit_k_min -18
_diffrn_reflns_limit_l_max 29
_diffrn_reflns_limit_l_min -29
_diffrn_reflns_number 13780
_diffrn_reflns_theta_full 25
_diffrn_reflns_theta_max 32.42
_diffrn_reflns_theta_min 1.77
_diffrn_source 'fine-focus sealed tube'
_diffrn_source_type 'X8 APEX II Bruker'
_exptl_absorpt_coefficient_mu 0.579
_exptl_absorpt_correction_T_max 0.95
_exptl_absorpt_correction_T_min 0.91
_exptl_absorpt_correction_type psi-scan
_exptl_absorpt_process_details SADABS
_exptl_crystal_colour yellow
_exptl_crystal_density_diffrn 1.792
_exptl_crystal_density_method 'not measured'
_exptl_crystal_description plate
_exptl_crystal_F_000 1062
_exptl_crystal_size_max 0.210
_exptl_crystal_size_mid 0.130
_exptl_crystal_size_min 0.080
_refine_diff_density_max 0.637
_refine_diff_density_min -0.609
_refine_diff_density_rms 0.081
_refine_ls_extinction_method none
_refine_ls_goodness_of_fit_ref 1.045
_refine_ls_hydrogen_treatment constr
_refine_ls_matrix_type full
_refine_ls_number_parameters 604
_refine_ls_number_reflns 9860
_refine_ls_number_restraints 0
_refine_ls_restrained_S_all 1.045
_refine_ls_R_factor_all 0.0845
_refine_ls_R_factor_gt 0.0467
_refine_ls_shift/su_max 0.006
_refine_ls_shift/su_mean 0.001
_refine_ls_structure_factor_coef Fsqd
_refine_ls_weighting_details 'calc w=1/[\s^2^(Fo^2^)+(0.0552P)^2^+0.0000P] where P=(Fo^2^+2Fc^2^)/3'
_refine_ls_weighting_scheme calc
_refine_ls_wR_factor_gt 0.1054
_refine_ls_wR_factor_ref 0.1180
_reflns_number_gt 6581
_reflns_number_total 9860
_reflns_threshold_expression >2sigma(I)
_cod_data_source_file b704806h.txt
_cod_data_source_block Mn(hfac)2.2a
_cod_database_code 7202901

loop_
_symmetry_equiv_pos_as_xyz
'x, y, z'
'-x, -y, -z'

loop_
_atom_site_label
_atom_site_type_symbol
_atom_site_fract_x
_atom_site_fract_y
_atom_site_fract_z
_atom_site_U_iso_or_equiv
_atom_site_adp_type
_atom_site_occupancy
_atom_site_symmetry_multiplicity
_atom_site_calc_flag
_atom_site_refinement_flags
_atom_site_disorder_assembly
_atom_site_disorder_group
Mn1 Mn 0.33601(4) 0.32008(3) 0.13803(2) 0.01378(10) Uani 1 1 d . . .
S1 S 0.12140(7) 0.67956(5) 0.22181(3) 0.01512(14) Uani 1 1 d . . .
S2 S 0.08912(8) 0.33845(6) 0.46742(4) 0.01813(15) Uani 1 1 d . . .
F8 F 0.84663(17) -0.00414(14) 0.05298(9) 0.0264(4) Uani 1 1 d . . .
F9 F 0.62826(19) -0.04564(14) 0.05165(9) 0.0268(4) Uani 1 1 d . . .
F14 F 0.1084(2) -0.05646(14) 0.15704(9) 0.0328(4) Uani 1 1 d . . .
F3 F -0.3228(2) 0.83740(14) 0.38023(9) 0.0300(4) Uani 1 1 d . . .
F2 F -0.46593(18) 0.61849(15) 0.33090(9) 0.0295(4) Uani 1 1 d . . .
F13 F 0.34844(19) -0.06791(13) 0.17176(9) 0.0289(4) Uani 1 1 d . . .
F7 F 0.67263(19) 0.09027(14) -0.02115(8) 0.0256(4) Uani 1 1 d . . .
O1 O 0.1254(2) 0.53216(16) 0.38989(10) 0.0194(4) Uani 1 1 d . . .
O2 O 0.5039(2) 0.20806(16) 0.07496(9) 0.0189(4) Uani 1 1 d . . .
O5 O 0.1633(2) 0.33615(15) 0.06051(9) 0.0162(4) Uani 1 1 d . . .
F1 F -0.40151(18) 0.65445(14) 0.43176(8) 0.0270(4) Uani 1 1 d . . .
O3 O 0.5114(2) 0.26273(16) 0.21677(9) 0.0193(4) Uani 1 1 d . . .
F5 F -0.17289(19) 0.84589(14) 0.26480(10) 0.0317(4) Uani 1 1 d . . .
F18 F -0.0830(2) 0.40094(15) -0.02446(9) 0.0377(5) Uani 1 1 d . . .
F17 F -0.0917(2) 0.22608(15) -0.02501(9) 0.0344(4) Uani 1 1 d . . .
F12 F 0.7346(2) 0.24854(15) 0.30841(9) 0.0315(4) Uani 1 1 d . . .
N1 N 0.4435(2) 0.46925(18) 0.11203(11) 0.0149(5) Uani 1 1 d . . .
F6 F -0.31997(19) 0.76903(16) 0.21045(8) 0.0321(4) Uani 1 1 d . . .
F15 F 0.1828(2) -0.00934(14) 0.25161(8) 0.0313(4) Uani 1 1 d . . .
F4 F -0.51085(19) 0.84354(15) 0.31139(9) 0.0324(4) Uani 1 1 d . . .
O4 O 0.2566(2) 0.17477(15) 0.18108(9) 0.0185(4) Uani 1 1 d . . .
C17 C 0.2322(3) 0.5654(2) 0.18076(13) 0.0128(5) Uani 1 1 d . . .
N2 N 0.1813(2) 0.47218(17) 0.18848(11) 0.0128(4) Uani 1 1 d . . .
F16 F 0.0980(2) 0.27923(18) -0.07396(8) 0.0355(5) Uani 1 1 d . . .
C7 C 0.1838(3) 0.1207(2) 0.14947(13) 0.0142(5) Uani 1 1 d . . .
C20 C -0.0037(3) 0.5974(2) 0.25056(13) 0.0135(5) Uani 1 1 d . . .
N3 N -0.1928(2) 0.40749(18) 0.42299(11) 0.0154(5) Uani 1 1 d . . .
C369 C -0.2769(3) 0.2000(2) 0.48344(15) 0.0217(6) Uani 1 1 d . . .
H369 H -0.3432 0.2493 0.4502 0.026 Uiso 1 1 calc R . .
C26 C -0.1178(3) 0.4860(2) 0.39179(13) 0.0140(5) Uani 1 1 d . . .
F11 F 0.6539(3) 0.09933(19) 0.33230(10) 0.0546(6) Uani 1 1 d . . .
C27 C 0.0355(3) 0.4627(2) 0.41027(13) 0.0154(5) Uani 1 1 d . . .
C9 C 0.0956(3) 0.2613(2) 0.04920(13) 0.0132(5) Uani 1 1 d . . .
F10 F 0.8675(2) 0.0863(2) 0.27649(11) 0.0637(7) Uani 1 1 d . . .
C19 C -0.0311(3) 0.3939(2) 0.23868(14) 0.0184(6) Uani 1 1 d . . .
H19A H 0.0294 0.3277 0.2167 0.028 Uiso 1 1 calc R . .
H19B H -0.1330 0.4201 0.2187 0.028 Uiso 1 1 calc R . .
H19C H -0.0396 0.3724 0.2879 0.028 Uiso 1 1 calc R . .
C5 C 0.6936(3) 0.0426(2) 0.04442(14) 0.0182(6) Uani 1 1 d . . .
C12 C 0.5760(3) 0.4634(2) 0.07684(15) 0.0203(6) Uani 1 1 d . . .
H12 H 0.6275 0.3941 0.0588 0.024 Uiso 1 1 calc R . .
C16 C 0.3732(3) 0.5686(2) 0.13968(13) 0.0140(5) Uani 1 1 d . . .
C13 C 0.6403(3) 0.5563(3) 0.06597(15) 0.0229(6) Uani 1 1 d . . .
H13 H 0.7337 0.5492 0.0416 0.028 Uiso 1 1 calc R . .
C14 C 0.5634(3) 0.6589(2) 0.09187(15) 0.0227(6) Uani 1 1 d . . .
H14 H 0.6016 0.7237 0.0835 0.027 Uiso 1 1 calc R . .
C21 C -0.1419(3) 0.6439(2) 0.29228(13) 0.0148(5) Uani 1 1 d . . .
C18 C 0.0463(3) 0.4893(2) 0.22738(13) 0.0144(5) Uani 1 1 d . . .
C10 C 0.2037(3) -0.0040(2) 0.18324(14) 0.0209(6) Uani 1 1 d . . .
O7 O -0.1555(3) -0.14124(19) 0.63803(11) 0.0387(6) Uani 1 1 d . . .
O6 O -0.3676(3) -0.0968(2) 0.57845(15) 0.0498(7) Uani 1 1 d . . .
C8 C 0.0989(3) 0.1572(2) 0.08847(14) 0.0153(5) Uani 1 1 d . . .
H8 H 0.0425 0.1102 0.0735 0.018 Uiso 1 1 calc R . .
C1 C 0.6211(3) 0.1299(2) 0.09676(14) 0.0153(5) Uani 1 1 d . . .
N4 N -0.2497(3) -0.0757(2) 0.59639(14) 0.0308(6) Uani 1 1 d . . .
C30 C -0.1006(3) 0.3256(2) 0.46311(13) 0.0159(5) Uani 1 1 d . . .
C31 C -0.1412(3) 0.2251(2) 0.50056(13) 0.0163(5) Uani 1 1 d . . .
C33 C -0.0814(4) 0.0551(3) 0.58346(15) 0.0274(7) Uani 1 1 d . . .
H33 H -0.0164 0.0059 0.6172 0.033 Uiso 1 1 calc R . .
C11 C 0.0033(3) 0.2915(2) -0.01865(14) 0.0165(5) Uani 1 1 d . . .
C25 C -0.1977(3) 0.5894(2) 0.34813(13) 0.0139(5) Uani 1 1 d . . .
C35 C -0.3139(3) 0.1023(2) 0.51553(16) 0.0256(6) Uani 1 1 d . . .
H35 H -0.4040 0.0849 0.5038 0.031 Uiso 1 1 calc R . .
C28 C 0.2888(3) 0.4944(2) 0.40875(14) 0.0191(6) Uani 1 1 d . . .
H28A H 0.2987 0.4578 0.4565 0.023 Uiso 1 1 calc R . .
H28B H 0.3290 0.5617 0.4066 0.023 Uiso 1 1 calc R . .
C2 C 0.6915(3) 0.1119(2) 0.16144(14) 0.0191(6) Uani 1 1 d . . .
H2 H 0.7823 0.0518 0.1692 0.023 Uiso 1 1 calc R . .
C22 C -0.2487(3) 0.7626(2) 0.27167(14) 0.0200(6) Uani 1 1 d . . .
C15 C 0.4295(3) 0.6649(2) 0.13036(15) 0.0210(6) Uani 1 1 d . . .
H15 H 0.3777 0.7328 0.1498 0.025 Uiso 1 1 calc R . .
C34 C -0.2155(3) 0.0318(2) 0.56477(15) 0.0229(6) Uani 1 1 d . . .
C3 C 0.6312(3) 0.1809(2) 0.21555(14) 0.0176(6) Uani 1 1 d . . .
C29 C 0.3834(3) 0.4102(2) 0.36119(15) 0.0247(6) Uani 1 1 d . . .
H29A H 0.4902 0.3871 0.3753 0.037 Uiso 1 1 calc R . .
H29B H 0.3758 0.4467 0.3140 0.037 Uiso 1 1 calc R . .
H29C H 0.3450 0.3428 0.3637 0.037 Uiso 1 1 calc R . .
C23 C -0.3690(3) 0.7822(2) 0.33164(15) 0.0216(6) Uani 1 1 d . . .
C4 C 0.7224(3) 0.1531(2) 0.28348(15) 0.0247(6) Uani 1 1 d . . .
C24 C -0.3616(3) 0.6577(2) 0.36328(14) 0.0182(6) Uani 1 1 d . . .
C32 C -0.0453(3) 0.1522(2) 0.55136(15) 0.0236(6) Uani 1 1 d . . .
H32 H 0.0445 0.1694 0.5638 0.028 Uiso 1 1 calc R . .

loop_
_atom_site_aniso_label
_atom_site_aniso_U_11
_atom_site_aniso_U_22
_atom_site_aniso_U_33
_atom_site_aniso_U_23
_atom_site_aniso_U_13
_atom_site_aniso_U_12
Mn1 0.0149(2) 0.01077(18) 0.0159(2) -0.00298(15) 0.00001(16) -0.00324(15)
S1 0.0182(3) 0.0104(3) 0.0173(3) -0.0023(2) 0.0053(3) -0.0052(2)
S2 0.0165(3) 0.0177(3) 0.0184(4) 0.0020(3) -0.0018(3) -0.0029(3)
F8 0.0149(8) 0.0278(9) 0.0356(10) -0.0159(8) -0.0023(7) 0.0006(7)
F9 0.0288(9) 0.0183(8) 0.0374(10) -0.0102(7) 0.0003(8) -0.0105(7)
F14 0.0425(11) 0.0178(8) 0.0428(11) 0.0082(7) -0.0173(9) -0.0179(8)
F3 0.0369(10) 0.0219(9) 0.0297(10) -0.0091(7) 0.0022(8) -0.0031(8)
F2 0.0176(8) 0.0385(10) 0.0341(10) 0.0003(8) -0.0026(7) -0.0116(8)
F13 0.0317(10) 0.0139(8) 0.0352(10) -0.0022(7) -0.0034(8) 0.0041(7)
F7 0.0308(9) 0.0257(9) 0.0178(9) -0.0056(7) 0.0021(7) -0.0027(7)
O1 0.0142(9) 0.0191(10) 0.0244(11) 0.0030(8) 0.0008(8) -0.0060(8)
O2 0.0185(10) 0.0181(9) 0.0168(10) -0.0032(8) -0.0026(8) 0.0014(7)
O5 0.0187(9) 0.0131(9) 0.0177(10) 0.0003(7) -0.0013(8) -0.0061(7)
F1 0.0251(9) 0.0298(9) 0.0170(9) 0.0038(7) 0.0086(7) 0.0037(7)
O3 0.0206(10) 0.0172(9) 0.0198(10) -0.0045(8) -0.0029(8) -0.0032(8)
F5 0.0302(10) 0.0135(8) 0.0479(12) 0.0013(8) 0.0116(9) -0.0034(7)
F18 0.0503(12) 0.0189(9) 0.0334(10) -0.0043(7) -0.0215(9) 0.0117(8)
F17 0.0368(10) 0.0379(11) 0.0355(11) 0.0122(8) -0.0192(8) -0.0255(9)
F12 0.0395(11) 0.0310(10) 0.0285(10) -0.0055(8) -0.0109(8) -0.0149(8)
N1 0.0162(11) 0.0131(10) 0.0157(12) -0.0029(9) 0.0038(9) -0.0047(8)
F6 0.0287(10) 0.0405(11) 0.0177(9) 0.0063(8) -0.0023(7) 0.0030(8)
F15 0.0516(12) 0.0226(9) 0.0182(9) 0.0054(7) 0.0042(8) -0.0110(8)
F4 0.0186(9) 0.0343(10) 0.0317(10) 0.0095(8) 0.0026(8) 0.0084(7)
O4 0.0248(10) 0.0142(9) 0.0173(10) 0.0004(7) -0.0051(8) -0.0070(8)
C17 0.0158(12) 0.0111(11) 0.0113(13) -0.0003(9) 0.0000(10) -0.0038(9)
N2 0.0150(11) 0.0124(10) 0.0111(11) -0.0009(8) 0.0004(9) -0.0041(8)
F16 0.0285(10) 0.0617(13) 0.0158(9) -0.0050(9) 0.0012(8) -0.0110(9)
C7 0.0153(13) 0.0096(11) 0.0161(14) -0.0007(10) 0.0037(10) -0.0017(9)
C20 0.0138(12) 0.0129(12) 0.0134(13) 0.0012(10) 0.0003(10) -0.0038(10)
N3 0.0162(11) 0.0159(11) 0.0134(12) -0.0014(9) 0.0034(9) -0.0039(9)
C369 0.0208(14) 0.0178(13) 0.0236(16) 0.0019(11) 0.0018(12) -0.0023(11)
C26 0.0149(13) 0.0162(12) 0.0106(13) -0.0013(10) 0.0031(10) -0.0041(10)
F11 0.0934(18) 0.0613(15) 0.0241(11) 0.0164(10) -0.0185(11) -0.0519(14)
C27 0.0172(13) 0.0151(12) 0.0135(13) -0.0038(10) 0.0029(11) -0.0034(10)
C9 0.0116(12) 0.0131(12) 0.0131(13) -0.0038(10) 0.0017(10) 0.0001(9)
F10 0.0457(13) 0.0809(17) 0.0428(13) -0.0293(12) -0.0257(10) 0.0306(12)
C19 0.0204(14) 0.0176(13) 0.0205(15) -0.0059(11) 0.0075(11) -0.0099(11)
C5 0.0152(13) 0.0181(13) 0.0224(15) -0.0039(11) -0.0021(11) -0.0055(10)
C12 0.0191(14) 0.0198(14) 0.0225(16) -0.0056(11) 0.0050(12) -0.0058(11)
C16 0.0158(13) 0.0138(12) 0.0122(13) -0.0012(10) 0.0012(10) -0.0041(10)
C13 0.0241(15) 0.0256(15) 0.0217(16) -0.0037(12) 0.0065(12) -0.0116(12)
C14 0.0281(16) 0.0207(14) 0.0239(16) -0.0024(12) 0.0094(13) -0.0156(12)
C21 0.0166(13) 0.0110(11) 0.0163(14) -0.0033(10) 0.0005(11) -0.0025(10)
C18 0.0164(13) 0.0143(12) 0.0127(13) 0.0001(10) 0.0019(10) -0.0050(10)
C10 0.0275(15) 0.0163(13) 0.0194(15) 0.0001(11) -0.0045(12) -0.0071(11)
O7 0.0642(17) 0.0232(12) 0.0276(13) 0.0051(9) -0.0097(12) -0.0118(11)
O6 0.0372(14) 0.0363(14) 0.078(2) 0.0094(13) -0.0047(13) -0.0195(12)
C8 0.0161(13) 0.0119(11) 0.0191(14) -0.0016(10) -0.0005(11) -0.0057(10)
C1 0.0149(13) 0.0130(12) 0.0191(14) -0.0036(10) 0.0022(11) -0.0049(10)
N4 0.0387(16) 0.0195(13) 0.0306(16) -0.0001(11) 0.0055(13) -0.0040(12)
C30 0.0187(13) 0.0157(12) 0.0132(13) -0.0037(10) 0.0030(11) -0.0041(10)
C31 0.0206(14) 0.0159(12) 0.0102(13) -0.0001(10) 0.0039(11) -0.0024(10)
C33 0.0373(18) 0.0250(15) 0.0164(15) 0.0058(12) -0.0036(13) -0.0052(13)
C11 0.0153(13) 0.0150(12) 0.0182(14) -0.0012(10) -0.0015(11) -0.0026(10)
C25 0.0142(13) 0.0141(12) 0.0130(13) -0.0014(10) 0.0001(10) -0.0032(10)
C35 0.0223(15) 0.0221(15) 0.0315(18) -0.0007(12) 0.0059(13) -0.0062(12)
C28 0.0136(13) 0.0276(15) 0.0170(14) -0.0015(11) 0.0001(11) -0.0078(11)
C2 0.0168(13) 0.0159(13) 0.0231(15) -0.0039(11) -0.0072(11) -0.0001(10)
C22 0.0204(14) 0.0197(13) 0.0173(15) 0.0030(11) 0.0007(12) -0.0031(11)
C15 0.0258(15) 0.0142(13) 0.0244(16) -0.0044(11) 0.0091(12) -0.0082(11)
C34 0.0304(16) 0.0157(13) 0.0207(16) -0.0010(11) 0.0078(13) -0.0049(12)
C3 0.0198(13) 0.0134(12) 0.0205(15) -0.0005(10) -0.0027(11) -0.0061(10)
C29 0.0210(15) 0.0244(15) 0.0261(16) -0.0036(12) 0.0007(12) -0.0016(12)
C23 0.0177(14) 0.0206(14) 0.0210(15) 0.0014(11) -0.0005(12) 0.0025(11)
C4 0.0285(16) 0.0199(14) 0.0226(16) -0.0021(12) -0.0063(13) -0.0006(12)
C24 0.0149(13) 0.0226(14) 0.0155(14) 0.0007(11) 0.0014(11) -0.0037(11)
C32 0.0255(15) 0.0246(15) 0.0198(15) 0.0060(12) -0.0043(12) -0.0080(12)

loop_
_atom_type_symbol
_atom_type_description
_atom_type_scat_dispersion_real
_atom_type_scat_dispersion_imag
_atom_type_scat_source
C C 0.0030 0.0020 'International Tables Vol C Tables 4.2.6.8 and 6.1.1.4'
H H 0.0000 0.0000 'International Tables Vol C Tables 4.2.6.8 and 6.1.1.4'
N N 0.0060 0.0030 'International Tables Vol C Tables 4.2.6.8 and 6.1.1.4'
O O 0.0110 0.0060 'International Tables Vol C Tables 4.2.6.8 and 6.1.1.4'
F F 0.0170 0.0100 'International Tables Vol C Tables 4.2.6.8 and 6.1.1.4'
S S 0.1250 0.1230 'International Tables Vol C Tables 4.2.6.8 and 6.1.1.4'
Mn Mn 0.3370 0.7280 'International Tables Vol C Tables 4.2.6.8 and 6.1.1.4'

loop_
_geom_angle_atom_site_label_1
_geom_angle_atom_site_label_2
_geom_angle_atom_site_label_3
_geom_angle
_geom_angle_site_symmetry_1
_geom_angle_site_symmetry_3
_geom_angle_publ_flag
O4 Mn1 O3 85.33(7) . . ?
O4 Mn1 O5 83.33(7) . . ?
O3 Mn1 O5 166.93(7) . . ?
O4 Mn1 O2 89.87(7) . . ?
O3 Mn1 O2 84.31(7) . . ?
O5 Mn1 O2 89.19(7) . . ?
O4 Mn1 N2 104.27(7) . . ?
O3 Mn1 N2 98.27(7) . . ?
O5 Mn1 N2 90.80(7) . . ?
O2 Mn1 N2 165.77(7) . . ?
O4 Mn1 N1 169.12(7) . . ?
O3 Mn1 N1 84.35(7) . . ?
O5 Mn1 N1 107.31(7) . . ?
O2 Mn1 N1 92.53(7) . . ?
N2 Mn1 N1 73.90(7) . . ?
C17 S1 C20 89.60(12) . . ?
C27 S2 C30 88.61(12) . . ?
C27 O1 C28 118.9(2) . . ?
C1 O2 Mn1 126.16(17) . . ?
C9 O5 Mn1 127.26(16) . . ?
C3 O3 Mn1 126.88(17) . . ?
C12 N1 C16 117.9(2) . . ?
C12 N1 Mn1 125.50(17) . . ?
C16 N1 Mn1 116.36(16) . . ?
C7 O4 Mn1 126.49(16) . . ?
N2 C17 C16 121.6(2) . . ?
N2 C17 S1 114.43(19) . . ?
C16 C17 S1 123.93(18) . . ?
C17 N2 C18 111.8(2) . . ?
C17 N2 Mn1 113.66(17) . . ?
C18 N2 Mn1 134.49(16) . . ?
O4 C7 C8 128.7(2) . . ?
O4 C7 C10 112.5(2) . . ?
C8 C7 C10 118.7(2) . . ?
C18 C20 C21 128.0(2) . . ?
C18 C20 S1 110.16(19) . . ?
C21 C20 S1 121.80(18) . . ?
C30 N3 C26 111.7(2) . . ?
C35 C369 C31 120.4(3) . . ?
N3 C26 C27 114.4(2) . . ?
N3 C26 C25 122.4(2) . . ?
C27 C26 C25 123.0(2) . . ?
O1 C27 C26 123.9(2) . . ?
O1 C27 S2 125.25(19) . . ?
C26 C27 S2 110.71(19) . . ?
O5 C9 C8 128.6(2) . . ?
O5 C9 C11 113.4(2) . . ?
C8 C9 C11 118.0(2) . . ?
F7 C5 F8 107.1(2) . . ?
F7 C5 F9 107.3(2) . . ?
F8 C5 F9 106.9(2) . . ?
F7 C5 C1 112.1(2) . . ?
F8 C5 C1 113.1(2) . . ?
F9 C5 C1 110.0(2) . . ?
N1 C12 C13 122.7(2) . . ?
N1 C16 C15 122.5(2) . . ?
N1 C16 C17 114.3(2) . . ?
C15 C16 C17 123.1(2) . . ?
C14 C13 C12 118.7(3) . . ?
C13 C14 C15 119.2(2) . . ?
C25 C21 C20 127.7(2) . . ?
C25 C21 C22 111.5(2) . . ?
C20 C21 C22 120.6(2) . . ?
C20 C18 N2 114.0(2) . . ?
C20 C18 C19 127.1(2) . . ?
N2 C18 C19 118.9(2) . . ?
F15 C10 F14 108.0(2) . . ?
F15 C10 F13 106.7(2) . . ?
F14 C10 F13 106.8(2) . . ?
F15 C10 C7 112.6(2) . . ?
F14 C10 C7 113.1(2) . . ?
F13 C10 C7 109.3(2) . . ?
C9 C8 C7 122.1(2) . . ?
O2 C1 C2 128.7(2) . . ?
O2 C1 C5 114.6(2) . . ?
C2 C1 C5 116.7(2) . . ?
O6 N4 O7 123.6(3) . . ?
O6 N4 C34 118.3(3) . . ?
O7 N4 C34 118.1(3) . . ?
N3 C30 C31 125.5(2) . . ?
N3 C30 S2 114.5(2) . . ?
C31 C30 S2 119.9(2) . . ?
C32 C31 C369 119.1(3) . . ?
C32 C31 C30 121.6(2) . . ?
C369 C31 C30 119.3(2) . . ?
C32 C33 C34 118.8(3) . . ?
F18 C11 F17 106.8(2) . . ?
F18 C11 F16 106.9(2) . . ?
F17 C11 F16 106.5(2) . . ?
F18 C11 C9 111.3(2) . . ?
F17 C11 C9 114.1(2) . . ?
F16 C11 C9 110.9(2) . . ?
C21 C25 C26 128.3(2) . . ?
C21 C25 C24 109.2(2) . . ?
C26 C25 C24 122.3(2) . . ?
C34 C35 C369 118.7(3) . . ?
O1 C28 C29 111.9(2) . . ?
C1 C2 C3 122.5(2) . . ?
F6 C22 F5 106.7(2) . . ?
F6 C22 C21 112.7(2) . . ?
F5 C22 C21 112.1(2) . . ?
F6 C22 C23 110.3(2) . . ?
F5 C22 C23 111.0(2) . . ?
C21 C22 C23 104.1(2) . . ?
C14 C15 C16 118.9(2) . . ?
C35 C34 C33 122.2(3) . . ?
C35 C34 N4 119.1(3) . . ?
C33 C34 N4 118.7(3) . . ?
O3 C3 C2 129.1(3) . . ?
O3 C3 C4 114.0(2) . . ?
C2 C3 C4 116.9(2) . . ?
F4 C23 F3 108.1(2) . . ?
F4 C23 C24 113.1(2) . . ?
F3 C23 C24 108.5(2) . . ?
F4 C23 C22 113.9(2) . . ?
F3 C23 C22 110.0(2) . . ?
C24 C23 C22 103.1(2) . . ?
F11 C4 F12 106.6(2) . . ?
F11 C4 F10 107.4(3) . . ?
F12 C4 F10 106.0(2) . . ?
F11 C4 C3 111.3(2) . . ?
F12 C4 C3 111.8(2) . . ?
F10 C4 C3 113.3(2) . . ?
F1 C24 F2 106.4(2) . . ?
F1 C24 C25 114.6(2) . . ?
F2 C24 C25 111.1(2) . . ?
F1 C24 C23 111.5(2) . . ?
F2 C24 C23 109.4(2) . . ?
C25 C24 C23 103.8(2) . . ?
C33 C32 C31 120.7(3) . . ?

loop_
_geom_bond_atom_site_label_1
_geom_bond_atom_site_label_2
_geom_bond_distance
_geom_bond_site_symmetry_2
_geom_bond_publ_flag
Mn1 O4 2.1376(17) . ?
Mn1 O3 2.1440(18) . ?
Mn1 O5 2.1471(17) . ?
Mn1 O2 2.1532(18) . ?
Mn1 N2 2.254(2) . ?
Mn1 N1 2.262(2) . ?
S1 C17 1.706(2) . ?
S1 C20 1.727(2) . ?
S2 C27 1.719(3) . ?
S2 C30 1.755(3) . ?
F8 C5 1.339(3) . ?
F9 C5 1.339(3) . ?
F14 C10 1.335(3) . ?
F3 C23 1.344(3) . ?
F2 C24 1.356(3) . ?
F13 C10 1.335(3) . ?
F7 C5 1.325(3) . ?
O1 C27 1.333(3) . ?
O1 C28 1.455(3) . ?
O2 C1 1.250(3) . ?
O5 C9 1.258(3) . ?
F1 C24 1.351(3) . ?
O3 C3 1.239(3) . ?
F5 C22 1.350(3) . ?
F18 C11 1.323(3) . ?
F17 C11 1.326(3) . ?
F12 C4 1.325(3) . ?
N1 C12 1.331(3) . ?
N1 C16 1.342(3) . ?
F6 C22 1.347(3) . ?
F15 C10 1.318(3) . ?
F4 C23 1.329(3) . ?
O4 C7 1.254(3) . ?
C17 N2 1.315(3) . ?
C17 C16 1.470(3) . ?
N2 C18 1.374(3) . ?
F16 C11 1.329(3) . ?
C7 C8 1.386(4) . ?
C7 C10 1.533(4) . ?
C20 C18 1.369(3) . ?
C20 C21 1.457(3) . ?
N3 C30 1.296(3) . ?
N3 C26 1.378(3) . ?
C369 C35 1.383(4) . ?
C369 C31 1.390(4) . ?
C26 C27 1.376(3) . ?
C26 C25 1.445(3) . ?
F11 C4 1.310(4) . ?
C9 C8 1.383(3) . ?
C9 C11 1.528(4) . ?
F10 C4 1.335(3) . ?
C19 C18 1.490(3) . ?
C5 C1 1.529(4) . ?
C12 C13 1.385(4) . ?
C16 C15 1.378(3) . ?
C13 C14 1.372(4) . ?
C14 C15 1.373(4) . ?
C21 C25 1.349(4) . ?
C21 C22 1.503(4) . ?
O7 N4 1.233(3) . ?
O6 N4 1.223(3) . ?
C1 C2 1.386(4) . ?
N4 C34 1.472(4) . ?
C30 C31 1.464(4) . ?
C31 C32 1.386(4) . ?
C33 C32 1.373(4) . ?
C33 C34 1.376(4) . ?
C25 C24 1.505(4) . ?
C35 C34 1.367(4) . ?
C28 C29 1.498(4) . ?
C2 C3 1.400(4) . ?
C22 C23 1.538(4) . ?
C3 C4 1.525(4) . ?
C23 C24 1.537(4) . ?
